data_1521019
loop_
_publ_author_name
'Dupont, N.'
'Gredin, P.'
'Caramanian, A.'
'de Kozak, A.'

_publ_section_title
;
 The crystal structure of Ba5 Cu2 Al3 F23: a complex barium, copper,
 aluminium fluoride, with copper(II) in trigonal prismatic environment
;
_journal_name_full 'Journal of Solid State Chemistry'
_journal_page_first 657
_journal_page_last 663
_journal_volume 147
_journal_year 1999
_chemical_formula_sum 'Al3 Ba5 Cu2 F23'
_chemical_name_systematic 'Ba5 Cu2 Al3 F23'
_space_group_IT_number 14
_symmetry_space_group_name_Hall '-P 2ybc'
_symmetry_space_group_name_H-M 'P 1 21/c 1'
_cell_angle_alpha 90
_cell_angle_beta 108.95
_cell_angle_gamma 90
_cell_formula_units_Z 12
_cell_length_a 28.44
_cell_length_b 7.322
_cell_length_c 27.95
_cell_volume 5504.800
_citation_journal_id_ASTM JSSCBI
_cod_data_source_file Dupont_JSSCBI_1999_365.cif
_cod_data_source_block Al3Ba5Cu2F23
_cod_original_cell_volume 5504.8
_cod_database_code 1521019

loop_
_symmetry_equiv_pos_as_xyz
x,y,z
-x,y+1/2,-z+1/2
-x,-y,-z
x,-y-1/2,z-1/2

loop_
_atom_site_label
_atom_site_type_symbol
_atom_site_fract_x
_atom_site_fract_y
_atom_site_fract_z
_atom_site_occupancy
_atom_site_U_iso_or_equiv
Ba1 Ba+2 0.0515 0.8699 0.2926 1 0.0
F5 F-1 0.4014 0.6838 0.3271 1 0.0
F28 F-1 0.2021 0.821 0.4289 1 0.0
F59 F-1 0.1992 0.472 0.0892 1 0.0
F6 F-1 0.1974 0.3172 0.2046 1 0.0
F38 F-1 0.3527 0.624 0.077 1 0.0
F57 F-1 0.0566 0.452 0.9497 1 0.0
Ba6 Ba+2 0.247 0.6272 0.1939 1 0.0
F58 F-1 0.551 0.676 0.29 1 0.0
Al1 Al+3 0.4474 0.1364 0.2893 0.5 0.0
F49 F-1 0.4005 0.812 0.4981 1 0.0
Ba11 Ba+2 0.447 0.8622 0.0909 1 0.0
F46 F-1 0.3508 0.5399 0.5121 1 0.0
F9 F-1 0.1041 0.6888 0.2274 1 0.0
F21 F-1 0.3988 0.9595 0.2608 1 0.0
F47 F-1 0.1491 0.5192 0.4374 1 0.0
F20 F-1 0.2033 0.0508 0.2792 1 0.0
Al7 Al+3 0.3536 0.6729 0.4613 1 0.0
F63 F-1 0.5405 0.994 0.3973 1 0.0
F35 F-1 0.1941 0.9521 0.188 1 0.0
Al3 Al+3 0.5508 0.8297 0.3538 0.5 0.0
Al11 Al+3 0.0473 0.3353 0.002 1 0.0
F1 F-1 0.3998 0.321 0.2713 1 0.0
F43 F-1 0.153 0.661 0.0061 1 0.0
Ba8 Ba+2 0.3524 0.3708 0.3391 1 0.0
Al8 Al+3 0.252 0.3519 0.3952 1 0.0
F60 F-1 0.3168 0.046 0.3196 1 0.0
Ba15 Ba+2 0.2489 0.848 0.0205 1 0.0
F39 F-1 0.3988 0.4667 0.1633 1 0.0
F3 F-1 0.3963 0.8184 0.1572 1 0.0
Cu4 Cu+2 0.3523 0.8568 0.3014 1 0.0
F53 F-1 0.9583 0.883 0.1146 1 0.0
F24 F-1 0.2489 0.3627 0.459 1 0.0
F19 F-1 0.204 0.184 0.3774 1 0.0
F55 F-1 0.0001 0.19 0.9662 1 0.0
Al6 Al+3 0.3491 0.6457 0.1396 1 0.0
F42 F-1 0.1543 0.808 0.3325 1 0.0
F50 F-1 0.3006 0.533 0.4128 1 0.0
Al2 Al+3 0.1529 0.6741 0.3889 0.5 0.0
F61 F-1 0.5562 0.696 0.4724 1 0.0
Cu1 Cu+2 0.154 0.8674 0.2452 1 0.0
F15 F-1 0.4968 0.3104 0.3091 1 0.0
F67 F-1 0.4003 0.51 0.4519 1 0.0
F66 F-1 0.9289 0.475 0.359 1 0.0
Ba14 Ba+2 0.3473 0.3447 0.0138 1 0.0
F13 F-1 0.3008 0.8134 0.1214 1 0.0
F69 F-1 0.5 0.5 0.5 1 0.0
F52 F-1 0.3582 0.774 0.4045 1 0.0
F32 F-1 0.5051 0.825 0.5277 1 0.0
F17 F-1 0.3039 0.6826 0.2967 1 0.0
F29 F-1 0.4967 0.9517 0.2966 1 0.0
Al4 Al+3 0.2463 0.3227 0.0759 0.5 0.0
F41 F-1 0.2534 0.4687 0.0262 1 0.0
F7 F-1 0.1047 0.8289 0.3952 1 0.0
Ba5 Ba+2 0.153 0.3725 0.2738 1 0.0
F30 F-1 0.602 0.6862 0.3951 1 0.0
F40 F-1 0.2999 0.4585 0.126 1 0.0
F33 F-1 0.2546 0.3676 0.3338 1 0.0
Ba13 Ba+2 0.0561 0.654 0.4534 1 0.0
F51 F-1 0.2026 0.529 0.3743 1 0.0
F26 F-1 0.1026 0.8189 0.0554 1 0.0
Al9 Al+3 0.1492 0.6523 0.0688 1 0.0
F45 F-1 0.1968 0.184 0.0352 1 0.0
F48 F-1 0.1449 0.622 0.1318 1 0.0
F64 F-1 0.1012 0.47 0.05 1 0.0
Cu7 Cu+2 0.5508 0.8297 0.3538 0.5 0.0
F16 F-1 0.5033 0.6727 0.3628 1 0.0
F56 F-1 0.9491 0.845 0.2449 1 0.0
Ba10 Ba+2 0.0473 0.6304 0.1265 1 0.0
F31 F-1 0.2448 0.2003 0.1316 1 0.0
F37 F-1 0.3468 0.6441 0.2044 1 0.0
Ba4 Ba+2 0.257 0.8701 0.3592 1 0.0
F68 F-1 0.4236 0.074 0.3501 1 0.0
F62 F-1 0.0412 0.249 0.0594 1 0.0
Cu2 Cu+2 0.2444 0.1301 0.2204 1 0.0
F65 F-1 0.546 0.583 0.5913 1 0.0
Cu5 Cu+2 0.4474 0.1364 0.2893 0.5 0.0
F27 F-1 0.0936 0.1704 0.003 1 0.0
Al10 Al+3 0.5521 0.6584 0.5354 1 0.0
Ba3 Ba+2 0.3458 0.1285 0.1738 1 0.0
F25 F-1 0.9991 0.0326 0.2026 1 0.0
F18 F-1 0.2985 0.1823 0.4123 1 0.0
Cu6 Cu+2 0.1529 0.6741 0.3889 0.5 0.0
F34 F-1 0.1956 0.816 0.0898 1 0.0
F11 F-1 0.9029 0.6881 0.1562 1 0.0
Ba12 Ba+2 0.1523 0.1452 0.4445 1 0.0
F44 F-1 0.2916 0.9497 0.221 1 0.0
F23 F-1 0.1042 0.0482 0.2399 1 0.0
Ba7 Ba+2 0.141 0.136 0.1083 1 0.0
F12 F-1 0.9031 0.8196 0.3286 1 0.0
F22 F-1 0.3069 0.8273 0.4653 1 0.0
Ba2 Ba+2 0.4485 0.6278 0.2594 1 0.0
Ba9 Ba+2 0.4589 0.8514 0.4226 1 0.0
F8 F-1 0.2012 0.679 0.2633 1 0.0
F36 F-1 0.9006 0.0353 0.1644 1 0.0
F54 F-1 0.5979 0.811 0.5601 1 0.0
F14 F-1 0.2956 0.3142 0.2385 1 0.0
F70 F-1 0 0.5 0 1 0.0
Cu8 Cu+2 0.2463 0.3227 0.0759 0.5 0.0
Al5 Al+3 0.9506 0.857 0.176 1 0.0
Cu3 Cu+2 0.9501 0.6587 0.3222 1 0.0
F4 F-1 0.2951 0.1722 0.0697 1 0.0
F2 F-1 0.9978 0.6795 0.1941 1 0.0
F10 F-1 0.0018 0.8137 0.3605 1 0.0
